data_7248150
loop_
_publ_author_name
'Gavrikov, Andrey V.'
'Ilyukhin, Andrey B.'

_publ_section_title
;
 Union is strength: \p--\p stacking interactions are capable of preventing
 solid-state racemization of tris-chelate complexes
;
_journal_issue 12
_journal_name_full CrystEngComm
_journal_page_first 1677
_journal_page_last 1682
_journal_paper_doi 10.1039/D4CE00104D
_journal_volume 26
_journal_year 2024
_chemical_formula_moiety 'C36 H24 Co N6, N5 O15 Y'
_chemical_formula_sum 'C36 H24 Co N11 O15 Y'
_chemical_formula_weight 998.5
_space_group_IT_number 14
_space_group_name_Hall '-P 2yn'
_space_group_name_H-M_alt 'P 1 21/n 1'
_symmetry_cell_setting monoclinic
_symmetry_Int_Tables_number 14
_symmetry_space_group_name_Hall '-P 2yn'
_symmetry_space_group_name_H-M 'P 1 21/n 1'
_atom_sites_solution_hydrogens geom
_audit_conform_dict_location ftp://ftp.iucr.org/pub/cif_core.dic
_audit_conform_dict_name cif_core.dic
_audit_conform_dict_version 2.4.3
_audit_creation_date 2016-10-16T21:28:37-00:00
_audit_creation_method 'WinGX routine CIF_UPDATE'
_audit_update_record
;
2023-09-15 deposited with the CCDC.	2024-02-14 downloaded from the CCDC.
;
_cell_angle_alpha 90
_cell_angle_beta 110.8480(10)
_cell_angle_gamma 90
_cell_formula_units_Z 4
_cell_length_a 17.7823(6)
_cell_length_b 12.4756(4)
_cell_length_c 19.4154(7)
_cell_measurement_reflns_used 7786
_cell_measurement_temperature 150(2)
_cell_measurement_theta_max 25.09
_cell_measurement_theta_min 2.53
_cell_volume 4025.2(2)
_computing_cell_refinement 'Bruker SAINT'
_computing_data_collection 'Bruker APEX2'
_computing_data_reduction 'Bruker SAINT'
_computing_molecular_graphics 'Bruker SHELXTL'
_computing_publication_material 'Bruker SHELXTL'
_computing_structure_refinement 'SHELXL-2014/7 (Sheldrick, 2014)'
_computing_structure_solution 'SHELXS-2014 (Sheldrick, 2015)'
_diffrn_ambient_temperature 150(2)
_diffrn_measured_fraction_theta_full 0.999
_diffrn_measured_fraction_theta_max 0.999
_diffrn_measurement_device_type 'Bruker APEX-II CCD'
_diffrn_measurement_method '\f and \w scans'
_diffrn_radiation_monochromator graphite
_diffrn_radiation_type MoK\a
_diffrn_radiation_wavelength 0.71073
_diffrn_reflns_av_R_equivalents 0.0641
_diffrn_reflns_av_unetI/netI 0.0565
_diffrn_reflns_Laue_measured_fraction_full 0.999
_diffrn_reflns_Laue_measured_fraction_max 0.999
_diffrn_reflns_limit_h_max 24
_diffrn_reflns_limit_h_min -24
_diffrn_reflns_limit_k_max 16
_diffrn_reflns_limit_k_min -16
_diffrn_reflns_limit_l_max 26
_diffrn_reflns_limit_l_min -26
_diffrn_reflns_number 51084
_diffrn_reflns_point_group_measured_fraction_full 0.999
_diffrn_reflns_point_group_measured_fraction_max 0.999
_diffrn_reflns_theta_full 25.242
_diffrn_reflns_theta_max 28.727
_diffrn_reflns_theta_min 2.109
_diffrn_standards_number 0
_exptl_absorpt_coefficient_mu 1.932
_exptl_absorpt_correction_T_max 0.7458
_exptl_absorpt_correction_T_min 0.5637
_exptl_absorpt_correction_type multi-scan
_exptl_absorpt_process_details 'SADABS 2014/5'
_exptl_crystal_colour yellow
_exptl_crystal_density_diffrn 1.648
_exptl_crystal_description block
_exptl_crystal_F_000 2012
_exptl_crystal_size_max 0.3
_exptl_crystal_size_mid 0.3
_exptl_crystal_size_min 0.12
_refine_diff_density_max 0.591
_refine_diff_density_min -0.483
_refine_diff_density_rms 0.076
_refine_ls_extinction_method none
_refine_ls_goodness_of_fit_ref 0.958
_refine_ls_hydrogen_treatment constr
_refine_ls_matrix_type full
_refine_ls_number_parameters 593
_refine_ls_number_reflns 10422
_refine_ls_number_restraints 18
_refine_ls_restrained_S_all 0.957
_refine_ls_R_factor_all 0.0714
_refine_ls_R_factor_gt 0.0398
_refine_ls_shift/su_max 0.008
_refine_ls_shift/su_mean 0
_refine_ls_structure_factor_coef Fsqd
_refine_ls_weighting_details 'w=1/[\s^2^(Fo^2^)+(0.0500P)^2^+1.5000P] where P=(Fo^2^+2Fc^2^)/3'
_refine_ls_weighting_scheme calc
_refine_ls_wR_factor_gt 0.0869
_refine_ls_wR_factor_ref 0.0998
_reflns_Friedel_coverage 0
_reflns_number_gt 7424
_reflns_number_total 10422
_reflns_threshold_expression 'I > 2\s(I)'
_cod_data_source_file d4ce00104d2.cif
_cod_data_source_block CoY
_cod_depositor_comments 'Adding full bibliography for 7248144--7248174.cif.'
_cod_original_sg_symbol_H-M 'P 21/n'
_cod_database_code 7248150

loop_
_symmetry_equiv_pos_as_xyz
'x, y, z'
'-x+1/2, y+1/2, -z+1/2'
'-x, -y, -z'
'x-1/2, -y-1/2, z-1/2'

loop_
_atom_site_label
_atom_site_type_symbol
_atom_site_fract_x
_atom_site_fract_y
_atom_site_fract_z
_atom_site_U_iso_or_equiv
_atom_site_adp_type
_atom_site_occupancy
_atom_site_site_symmetry_order
_atom_site_calc_flag
_atom_site_refinement_flags_posn
_atom_site_refinement_flags_adp
_atom_site_refinement_flags_occupancy
_atom_site_disorder_assembly
_atom_site_disorder_group
Y1 Y 0.06851(2) 0.14690(2) 0.30431(2) 0.02096(7) Uani 1 1 d . . . . .
Co1 Co 0.64845(2) 0.21352(3) 0.38354(2) 0.01970(8) Uani 1 1 d . . . . .
O1 O 0.12093(12) -0.00462(16) 0.38615(11) 0.0415(5) Uani 1 1 d D . . . .
O2 O 0.04038(12) -0.04429(16) 0.27718(11) 0.0365(5) Uani 1 1 d D . . . .
O3 O 0.09455(14) -0.17124(16) 0.35630(13) 0.0474(6) Uani 1 1 d D . . . .
N7 N 0.08569(14) -0.07656(19) 0.33992(13) 0.0326(5) Uani 1 1 d D . . . .
O4 O 0.19270(11) 0.21113(17) 0.39262(10) 0.0343(5) Uani 1 1 d . . . . .
O5 O 0.10119(11) 0.19272(17) 0.43937(10) 0.0348(5) Uani 1 1 d . . . . .
O6 O 0.22246(12) 0.2360(2) 0.50981(11) 0.0457(6) Uani 1 1 d . . . . .
N8 N 0.17319(13) 0.21338(19) 0.44955(12) 0.0275(5) Uani 1 1 d . . . . .
O7 O -0.07111(11) 0.14283(17) 0.22132(11) 0.0372(5) Uani 1 1 d . . . . .
O8 O -0.04860(11) 0.11186(16) 0.33632(11) 0.0321(4) Uani 1 1 d . . . . .
O9 O -0.17183(11) 0.11407(16) 0.25754(13) 0.0410(5) Uani 1 1 d . . . . .
O10 O 0.1761(5) 0.1011(8) 0.2641(4) 0.079(3) Uani 0.65 1 d D . P A 1
O11 O 0.0628(3) 0.1245(6) 0.1768(3) 0.0421(13) Uani 0.65 1 d D . P A 1
O12 O 0.1683(3) 0.0981(5) 0.1484(2) 0.0727(14) Uani 0.65 1 d D . P A 1
N10 N 0.1365(3) 0.1108(5) 0.1931(3) 0.0422(12) Uani 0.65 1 d D . P A 1
O102 O 0.1786(9) 0.0955(9) 0.2697(6) 0.033(3) Uiso 0.35 1 d D . P A 2
O112 O 0.0641(7) 0.0925(9) 0.1809(8) 0.032(3) Uiso 0.35 1 d D . P A 2
O122 O 0.1685(6) 0.0271(8) 0.1631(6) 0.085(3) Uiso 0.35 1 d D . P A 2
N102 N 0.1364(7) 0.0675(8) 0.2029(6) 0.044(3) Uiso 0.35 1 d D . P A 2
O13 O 0.07825(18) 0.3120(2) 0.24676(16) 0.0691(8) Uani 1 1 d . . . . .
O14 O 0.01448(13) 0.32323(17) 0.31991(12) 0.0424(5) Uani 1 1 d . . . . .
O15 O 0.01969(14) 0.46153(17) 0.25267(13) 0.0489(6) Uani 1 1 d . . . . .
N11 N 0.03652(14) 0.36945(19) 0.27229(13) 0.0340(6) Uani 1 1 d . . . . .
N1 N 0.52310(12) 0.19154(17) 0.35933(11) 0.0231(5) Uani 1 1 d . . . . .
N2 N 0.64585(12) 0.15337(17) 0.48604(12) 0.0242(5) Uani 1 1 d . . . . .
N3 N 0.64465(12) 0.37210(17) 0.42594(12) 0.0237(5) Uani 1 1 d . . . . .
N4 N 0.77292(12) 0.25266(17) 0.43212(11) 0.0230(4) Uani 1 1 d . . . . .
N5 N 0.66428(12) 0.06261(16) 0.33988(11) 0.0211(4) Uani 1 1 d . . . . .
N6 N 0.63972(11) 0.25636(16) 0.27543(11) 0.0200(4) Uani 1 1 d . . . . .
N9 N -0.09954(13) 0.12326(17) 0.27077(14) 0.0285(5) Uani 1 1 d . . . . .
C1 C 0.46295(15) 0.2045(2) 0.29591(15) 0.0281(6) Uani 1 1 d . . . . .
H1A H 0.4751 0.2159 0.2526 0.034 Uiso 1 1 calc R U . . .
C2 C 0.38203(16) 0.2021(2) 0.28985(17) 0.0360(7) Uani 1 1 d . . . . .
H2A H 0.3405 0.2112 0.2432 0.043 Uiso 1 1 calc R U . . .
C3 C 0.36332(16) 0.1867(2) 0.35143(17) 0.0377(7) Uani 1 1 d . . . . .
H3A H 0.3087 0.1866 0.3482 0.045 Uiso 1 1 calc R U . . .
C4 C 0.42549(16) 0.1709(2) 0.41972(16) 0.0298(6) Uani 1 1 d . . . . .
C5 C 0.41192(17) 0.1517(2) 0.48737(18) 0.0373(7) Uani 1 1 d . . . . .
H5A H 0.3587 0.1547 0.4877 0.045 Uiso 1 1 calc R U . . .
C6 C 0.47361(18) 0.1295(3) 0.55043(17) 0.0395(7) Uani 1 1 d . . . . .
H6A H 0.4628 0.1155 0.5941 0.047 Uiso 1 1 calc R U . . .
C7 C 0.55484(17) 0.1266(2) 0.55269(15) 0.0306(6) Uani 1 1 d . . . . .
C8 C 0.62124(18) 0.0992(2) 0.61586(15) 0.0367(7) Uani 1 1 d . . . . .
H8A H 0.6136 0.0814 0.6605 0.044 Uiso 1 1 calc R U . . .
C9 C 0.69641(18) 0.0984(3) 0.61248(15) 0.0375(7) Uani 1 1 d . . . . .
H9A H 0.7415 0.0783 0.6544 0.045 Uiso 1 1 calc R U . . .
C10 C 0.70666(16) 0.1274(2) 0.54687(15) 0.0310(6) Uani 1 1 d . . . . .
H10A H 0.7596 0.1287 0.5458 0.037 Uiso 1 1 calc R U . . .
C11 C 0.57043(15) 0.1515(2) 0.48830(14) 0.0234(5) Uani 1 1 d . . . . .
C12 C 0.50463(15) 0.1727(2) 0.42094(14) 0.0231(5) Uani 1 1 d . . . . .
C13 C 0.58184(16) 0.4349(2) 0.41942(15) 0.0290(6) Uani 1 1 d . . . . .
H13A H 0.5307 0.4154 0.3849 0.035 Uiso 1 1 calc R U . . .
C14 C 0.58760(18) 0.5280(2) 0.46087(16) 0.0341(7) Uani 1 1 d . . . . .
H14A H 0.5414 0.571 0.454 0.041 Uiso 1 1 calc R U . . .
C15 C 0.66068(18) 0.5566(2) 0.51163(15) 0.0333(6) Uani 1 1 d . . . . .
H15A H 0.6652 0.6187 0.5412 0.04 Uiso 1 1 calc R U . . .
C16 C 0.72878(17) 0.4938(2) 0.51983(14) 0.0286(6) Uani 1 1 d . . . . .
C17 C 0.80794(18) 0.5193(2) 0.56947(15) 0.0354(7) Uani 1 1 d . . . . .
H17A H 0.8152 0.5784 0.6021 0.043 Uiso 1 1 calc R U . . .
C18 C 0.87247(18) 0.4614(2) 0.57090(16) 0.0367(7) Uani 1 1 d . . . . .
H18A H 0.9244 0.4808 0.604 0.044 Uiso 1 1 calc R U . . .
C19 C 0.86395(15) 0.3711(2) 0.52331(14) 0.0280(6) Uani 1 1 d . . . . .
C20 C 0.92871(16) 0.3114(3) 0.51856(16) 0.0372(7) Uani 1 1 d . . . . .
H20A H 0.9821 0.3302 0.5485 0.045 Uiso 1 1 calc R U . . .
C21 C 0.91581(16) 0.2269(3) 0.47150(16) 0.0359(7) Uani 1 1 d . . . . .
H21A H 0.9597 0.1879 0.4671 0.043 Uiso 1 1 calc R U . . .
C22 C 0.83639(15) 0.1986(2) 0.42972(15) 0.0285(6) Uani 1 1 d . . . . .
H22A H 0.8274 0.1379 0.3982 0.034 Uiso 1 1 calc R U . . .
C23 C 0.78639(15) 0.3394(2) 0.47735(13) 0.0222(5) Uani 1 1 d . . . . .
C24 C 0.71793(14) 0.4026(2) 0.47468(13) 0.0215(5) Uani 1 1 d . . . . .
C25 C 0.67534(15) -0.0332(2) 0.37155(15) 0.0269(6) Uani 1 1 d . . . . .
H25A H 0.6809 -0.0376 0.422 0.032 Uiso 1 1 calc R U . . .
C26 C 0.67921(15) -0.1281(2) 0.33455(16) 0.0290(6) Uani 1 1 d . . . . .
H26A H 0.6859 -0.1953 0.3591 0.035 Uiso 1 1 calc R U . . .
C27 C 0.67320(16) -0.1227(2) 0.26288(16) 0.0297(6) Uani 1 1 d . . . . .
H27A H 0.6766 -0.1862 0.2372 0.036 Uiso 1 1 calc R U . . .
C28 C 0.66204(14) -0.0234(2) 0.22688(14) 0.0240(5) Uani 1 1 d . . . . .
C29 C 0.65507(16) -0.0100(2) 0.15171(15) 0.0300(6) Uani 1 1 d . . . . .
H29A H 0.6579 -0.0714 0.1237 0.036 Uiso 1 1 calc R U . . .
C30 C 0.64461(16) 0.0875(2) 0.11949(15) 0.0276(6) Uani 1 1 d . . . . .
H30A H 0.6411 0.0937 0.0697 0.033 Uiso 1 1 calc R U . . .
C31 C 0.63875(14) 0.1816(2) 0.15943(13) 0.0217(5) Uani 1 1 d . . . . .
C32 C 0.62511(15) 0.2848(2) 0.12857(14) 0.0262(6) Uani 1 1 d . . . . .
H32A H 0.6195 0.2953 0.0785 0.031 Uiso 1 1 calc R U . . .
C33 C 0.61992(16) 0.3699(2) 0.17087(15) 0.0277(6) Uani 1 1 d . . . . .
H33A H 0.6111 0.4401 0.1506 0.033 Uiso 1 1 calc R U . . .
C34 C 0.62767(15) 0.3527(2) 0.24424(14) 0.0237(5) Uani 1 1 d . . . . .
H34A H 0.6242 0.4127 0.2731 0.028 Uiso 1 1 calc R U . . .
C35 C 0.64500(13) 0.17113(19) 0.23335(13) 0.0187(5) Uani 1 1 d . . . . .
C36 C 0.65748(13) 0.06808(19) 0.26774(13) 0.0193(5) Uani 1 1 d . . . . .

loop_
_atom_site_aniso_label
_atom_site_aniso_U_11
_atom_site_aniso_U_22
_atom_site_aniso_U_33
_atom_site_aniso_U_23
_atom_site_aniso_U_13
_atom_site_aniso_U_12
Y1 0.01514(11) 0.02450(13) 0.02209(13) -0.00272(10) 0.00521(9) -0.00020(10)
Co1 0.01709(16) 0.02328(18) 0.01918(17) -0.00045(13) 0.00700(13) 0.00035(13)
O1 0.0420(12) 0.0315(11) 0.0365(12) -0.0042(9) -0.0036(10) 0.0014(9)
O2 0.0314(11) 0.0358(12) 0.0335(11) -0.0041(9) 0.0008(9) 0.0017(9)
O3 0.0594(15) 0.0255(11) 0.0472(14) -0.0004(10) 0.0065(11) 0.0020(10)
N7 0.0297(12) 0.0292(13) 0.0342(14) -0.0049(11) 0.0058(11) 0.0019(10)
O4 0.0278(10) 0.0533(13) 0.0254(10) -0.0120(9) 0.0140(8) -0.0107(9)
O5 0.0210(9) 0.0542(13) 0.0300(10) -0.0059(10) 0.0100(8) -0.0018(9)
O6 0.0329(11) 0.0769(17) 0.0222(10) -0.0074(11) 0.0036(9) -0.0078(11)
N8 0.0224(11) 0.0356(13) 0.0217(11) -0.0028(10) 0.0044(9) -0.0014(10)
O7 0.0255(10) 0.0483(13) 0.0338(11) 0.0054(10) 0.0056(9) 0.0025(9)
O8 0.0235(9) 0.0381(11) 0.0361(11) -0.0040(9) 0.0121(9) -0.0040(8)
O9 0.0158(9) 0.0312(11) 0.0724(16) -0.0042(10) 0.0112(10) -0.0007(8)
O10 0.024(2) 0.166(7) 0.045(3) -0.055(3) 0.009(2) -0.002(3)
O11 0.036(2) 0.061(5) 0.026(2) -0.004(3) 0.0068(15) -0.005(3)
O12 0.063(3) 0.129(5) 0.045(2) -0.032(3) 0.042(2) -0.005(3)
N10 0.036(3) 0.059(4) 0.036(3) -0.021(3) 0.017(2) -0.005(3)
O13 0.101(2) 0.0523(15) 0.086(2) 0.0234(15) 0.0724(19) 0.0163(15)
O14 0.0480(13) 0.0343(12) 0.0497(13) 0.0040(10) 0.0231(11) 0.0019(10)
O15 0.0513(14) 0.0268(11) 0.0584(15) 0.0121(10) 0.0069(12) -0.0017(10)
N11 0.0322(13) 0.0316(14) 0.0330(13) 0.0045(11) 0.0052(11) -0.0038(11)
N1 0.0202(10) 0.0246(11) 0.0243(11) -0.0004(9) 0.0076(9) 0.0004(9)
N2 0.0220(10) 0.0275(12) 0.0239(11) 0.0014(9) 0.0092(9) 0.0016(9)
N3 0.0221(11) 0.0266(12) 0.0227(11) 0.0013(9) 0.0084(9) 0.0030(9)
N4 0.0190(10) 0.0271(11) 0.0238(11) 0.0018(9) 0.0087(9) 0.0008(9)
N5 0.0167(10) 0.0232(11) 0.0240(11) 0.0016(9) 0.0080(9) -0.0004(8)
N6 0.0159(10) 0.0213(10) 0.0231(11) -0.0022(9) 0.0074(8) 0.0004(8)
N9 0.0197(11) 0.0196(11) 0.0442(15) -0.0027(10) 0.0088(11) 0.0000(9)
C1 0.0214(13) 0.0340(15) 0.0251(14) 0.0010(12) 0.0037(11) -0.0008(11)
C2 0.0214(13) 0.0443(18) 0.0356(16) 0.0018(14) 0.0017(12) -0.0001(13)
C3 0.0185(13) 0.0425(17) 0.052(2) 0.0053(15) 0.0120(13) -0.0011(12)
C4 0.0235(13) 0.0281(14) 0.0405(16) 0.0007(12) 0.0147(12) -0.0001(11)
C5 0.0297(15) 0.0432(18) 0.0496(19) 0.0001(15) 0.0269(14) 0.0017(13)
C6 0.0420(17) 0.0488(19) 0.0391(17) 0.0014(15) 0.0285(15) 0.0030(15)
C7 0.0363(15) 0.0312(15) 0.0308(15) -0.0010(12) 0.0198(13) 0.0026(12)
C8 0.0466(18) 0.0454(18) 0.0232(14) 0.0012(13) 0.0186(13) 0.0036(14)
C9 0.0370(16) 0.0498(19) 0.0228(14) 0.0047(13) 0.0072(13) 0.0099(14)
C10 0.0242(13) 0.0417(17) 0.0257(14) 0.0019(12) 0.0071(11) 0.0055(12)
C11 0.0246(12) 0.0227(13) 0.0258(13) -0.0004(11) 0.0124(11) 0.0020(10)
C12 0.0229(12) 0.0208(13) 0.0277(14) -0.0012(10) 0.0116(11) 0.0008(10)
C13 0.0256(14) 0.0320(15) 0.0285(14) 0.0030(12) 0.0085(11) 0.0064(12)
C14 0.0357(16) 0.0299(15) 0.0379(16) 0.0029(13) 0.0146(14) 0.0118(13)
C15 0.0459(17) 0.0246(14) 0.0297(15) -0.0042(12) 0.0135(13) 0.0054(13)
C16 0.0356(15) 0.0260(14) 0.0234(13) 0.0000(11) 0.0096(12) -0.0006(12)
C17 0.0442(17) 0.0319(16) 0.0249(14) -0.0091(12) 0.0058(13) -0.0042(13)
C18 0.0321(16) 0.0398(17) 0.0294(16) -0.0054(13) 0.0000(13) -0.0066(13)
C19 0.0240(13) 0.0335(15) 0.0227(13) 0.0022(11) 0.0037(11) -0.0024(11)
C20 0.0199(13) 0.0524(19) 0.0313(15) -0.0012(14) -0.0009(12) -0.0033(13)
C21 0.0204(13) 0.0498(19) 0.0354(16) -0.0022(14) 0.0074(12) 0.0070(13)
C22 0.0245(13) 0.0341(15) 0.0285(14) -0.0033(12) 0.0116(11) 0.0020(11)
C23 0.0226(12) 0.0259(14) 0.0189(12) 0.0032(10) 0.0086(10) -0.0024(10)
C24 0.0224(12) 0.0242(13) 0.0177(12) 0.0028(10) 0.0069(10) -0.0005(10)
C25 0.0248(13) 0.0251(14) 0.0306(14) 0.0066(11) 0.0096(11) 0.0008(11)
C26 0.0238(13) 0.0221(14) 0.0386(16) 0.0046(12) 0.0081(12) 0.0005(11)
C27 0.0245(13) 0.0222(13) 0.0409(17) -0.0050(12) 0.0098(12) 0.0009(11)
C28 0.0173(12) 0.0252(13) 0.0297(14) -0.0045(11) 0.0086(11) -0.0015(10)
C29 0.0309(14) 0.0304(15) 0.0306(15) -0.0094(12) 0.0133(12) 0.0010(12)
C30 0.0283(14) 0.0331(15) 0.0223(13) -0.0046(11) 0.0101(11) -0.0007(12)
C31 0.0165(11) 0.0302(13) 0.0194(12) -0.0006(10) 0.0076(10) 0.0003(10)
C32 0.0235(13) 0.0364(15) 0.0214(13) 0.0036(11) 0.0112(11) 0.0025(11)
C33 0.0286(14) 0.0264(14) 0.0291(14) 0.0068(11) 0.0113(12) 0.0034(11)
C34 0.0242(12) 0.0201(12) 0.0293(14) 0.0009(11) 0.0125(11) 0.0043(10)
C35 0.0128(10) 0.0223(12) 0.0215(12) -0.0010(10) 0.0067(9) 0.0004(9)
C36 0.0131(11) 0.0218(12) 0.0241(13) -0.0007(10) 0.0080(10) -0.0019(9)

loop_
_atom_type_symbol
_atom_type_description
_atom_type_scat_dispersion_real
_atom_type_scat_dispersion_imag
_atom_type_scat_source
C C 0.0033 0.0016 'International Tables Vol C Tables 4.2.6.8 and 6.1.1.4'
H H 0 0 'International Tables Vol C Tables 4.2.6.8 and 6.1.1.4'
N N 0.0061 0.0033 'International Tables Vol C Tables 4.2.6.8 and 6.1.1.4'
O O 0.0106 0.006 'International Tables Vol C Tables 4.2.6.8 and 6.1.1.4'
Co Co 0.3494 0.9721 'International Tables Vol C Tables 4.2.6.8 and 6.1.1.4'
Y Y -2.7962 3.5667 'International Tables Vol C Tables 4.2.6.8 and 6.1.1.4'

loop_
_geom_angle_atom_site_label_1
_geom_angle_atom_site_label_2
_geom_angle_atom_site_label_3
_geom_angle
_geom_angle_site_symmetry_1
_geom_angle_site_symmetry_3
_geom_angle_publ_flag
O102 Y1 O13 84.0(3) . . ?
O13 Y1 O10 81.5(3) . . ?
O102 Y1 O4 69.5(3) . . ?
O13 Y1 O4 81.04(9) . . ?
O10 Y1 O4 70.83(18) . . ?
O102 Y1 O8 153.8(3) . . ?
O13 Y1 O8 119.42(8) . . ?
O10 Y1 O8 155.3(2) . . ?
O4 Y1 O8 122.33(6) . . ?
O102 Y1 O1 79.1(3) . . ?
O13 Y1 O1 154.82(9) . . ?
O10 Y1 O1 82.0(2) . . ?
O4 Y1 O1 75.61(7) . . ?
O8 Y1 O1 81.74(7) . . ?
O102 Y1 O7 123.9(3) . . ?
O13 Y1 O7 86.25(9) . . ?
O10 Y1 O7 121.89(17) . . ?
O4 Y1 O7 160.52(7) . . ?
O8 Y1 O7 52.88(7) . . ?
O1 Y1 O7 118.70(7) . . ?
O102 Y1 O2 78.6(3) . . ?
O13 Y1 O2 141.59(9) . . ?
O10 Y1 O2 79.8(2) . . ?
O4 Y1 O2 122.87(7) . . ?
O8 Y1 O2 75.58(7) . . ?
O1 Y1 O2 52.15(6) . . ?
O7 Y1 O2 75.86(7) . . ?
O13 Y1 O11 66.99(18) . . ?
O10 Y1 O11 52.54(19) . . ?
O4 Y1 O11 117.06(14) . . ?
O8 Y1 O11 120.56(14) . . ?
O1 Y1 O11 116.00(16) . . ?
O7 Y1 O11 70.36(14) . . ?
O2 Y1 O11 74.99(17) . . ?
O102 Y1 O14 132.4(3) . . ?
O13 Y1 O14 51.76(8) . . ?
O10 Y1 O14 130.5(3) . . ?
O4 Y1 O14 85.07(7) . . ?
O8 Y1 O14 73.75(7) . . ?
O1 Y1 O14 133.62(7) . . ?
O7 Y1 O14 75.47(7) . . ?
O2 Y1 O14 146.69(7) . . ?
O11 Y1 O14 110.35(16) . . ?
O102 Y1 O112 52.7(3) . . ?
O13 Y1 O112 76.4(3) . . ?
O4 Y1 O112 119.3(3) . . ?
O8 Y1 O112 117.9(3) . . ?
O1 Y1 O112 107.1(2) . . ?
O7 Y1 O112 71.2(3) . . ?
O2 Y1 O112 65.8(3) . . ?
O14 Y1 O112 119.1(2) . . ?
O102 Y1 O5 116.4(3) . . ?
O13 Y1 O5 105.18(9) . . ?
O10 Y1 O5 118.51(17) . . ?
O4 Y1 O5 51.21(6) . . ?
O8 Y1 O5 71.14(6) . . ?
O1 Y1 O5 66.85(7) . . ?
O7 Y1 O5 119.54(6) . . ?
O2 Y1 O5 113.22(7) . . ?
O11 Y1 O5 167.84(15) . . ?
O14 Y1 O5 68.16(7) . . ?
O112 Y1 O5 169.0(3) . . ?
N6 Co1 N5 78.55(8) . . ?
N6 Co1 N1 96.44(8) . . ?
N5 Co1 N1 94.29(8) . . ?
N6 Co1 N4 94.54(8) . . ?
N5 Co1 N4 96.63(8) . . ?
N1 Co1 N4 165.84(8) . . ?
N6 Co1 N2 172.25(8) . . ?
N5 Co1 N2 96.31(8) . . ?
N1 Co1 N2 78.03(8) . . ?
N4 Co1 N2 91.81(8) . . ?
N6 Co1 N3 98.39(8) . . ?
N5 Co1 N3 173.53(8) . . ?
N1 Co1 N3 91.71(8) . . ?
N4 Co1 N3 77.83(8) . . ?
N2 Co1 N3 87.29(8) . . ?
N7 O1 Y1 96.31(15) . . ?
N7 O2 Y1 95.24(15) . . ?
O3 N7 O2 122.6(2) . . ?
O3 N7 O1 121.1(2) . . ?
O2 N7 O1 116.3(2) . . ?
O3 N7 Y1 178.6(2) . . ?
O2 N7 Y1 58.68(13) . . ?
O1 N7 Y1 57.60(13) . . ?
N8 O4 Y1 99.32(14) . . ?
N8 O5 Y1 93.13(14) . . ?
O6 N8 O5 123.0(2) . . ?
O6 N8 O4 121.0(2) . . ?
O5 N8 O4 116.0(2) . . ?
O6 N8 Y1 174.37(18) . . ?
O5 N8 Y1 61.29(12) . . ?
O4 N8 Y1 54.98(11) . . ?
N9 O7 Y1 95.23(15) . . ?
N9 O8 Y1 95.39(14) . . ?
N10 O10 Y1 97.4(5) . . ?
N10 O11 Y1 95.5(4) . . ?
O12 N10 O11 123.8(5) . . ?
O12 N10 O10 122.1(6) . . ?
O11 N10 O10 113.8(6) . . ?
O12 N10 Y1 176.9(4) . . ?
O11 N10 Y1 58.8(3) . . ?
O10 N10 Y1 55.5(4) . . ?
N102 O102 Y1 96.6(9) . . ?
N102 O112 Y1 93.7(9) . . ?
O122 N102 O112 123.1(12) . . ?
O122 N102 O102 120.7(12) . . ?
O112 N102 O102 115.9(12) . . ?
O122 N102 Y1 175.0(9) . . ?
O112 N102 Y1 60.4(8) . . ?
O102 N102 Y1 56.4(8) . . ?
N11 O13 Y1 99.04(17) . . ?
N11 O14 Y1 94.67(16) . . ?
O15 N11 O13 122.1(3) . . ?
O15 N11 O14 123.7(3) . . ?
O13 N11 O14 114.2(2) . . ?
O15 N11 Y1 174.6(2) . . ?
O13 N11 Y1 55.28(14) . . ?
O14 N11 Y1 59.16(14) . . ?
C1 N1 C12 117.9(2) . . ?
C1 N1 Co1 128.84(18) . . ?
C12 N1 Co1 112.82(16) . . ?
C10 N2 C11 117.9(2) . . ?
C10 N2 Co1 129.20(18) . . ?
C11 N2 Co1 112.60(16) . . ?
C13 N3 C24 117.6(2) . . ?
C13 N3 Co1 130.03(18) . . ?
C24 N3 Co1 111.70(16) . . ?
C22 N4 C23 118.0(2) . . ?
C22 N4 Co1 128.96(18) . . ?
C23 N4 Co1 112.62(16) . . ?
C25 N5 C36 117.7(2) . . ?
C25 N5 Co1 129.24(18) . . ?
C36 N5 Co1 112.92(16) . . ?
C34 N6 C35 117.8(2) . . ?
C34 N6 Co1 128.55(17) . . ?
C35 N6 Co1 113.61(16) . . ?
O9 N9 O7 122.4(2) . . ?
O9 N9 O8 121.1(2) . . ?
O7 N9 O8 116.5(2) . . ?
O9 N9 Y1 178.8(2) . . ?
O7 N9 Y1 58.58(12) . . ?
O8 N9 Y1 57.92(12) . . ?
N1 C1 C2 122.8(3) . . ?
N1 C1 H1A 118.6 . . ?
C2 C1 H1A 118.6 . . ?
C3 C2 C1 119.5(3) . . ?
C3 C2 H2A 120.2 . . ?
C1 C2 H2A 120.2 . . ?
C2 C3 C4 119.4(2) . . ?
C2 C3 H3A 120.3 . . ?
C4 C3 H3A 120.3 . . ?
C12 C4 C3 117.5(3) . . ?
C12 C4 C5 118.8(3) . . ?
C3 C4 C5 123.6(2) . . ?
C6 C5 C4 121.1(3) . . ?
C6 C5 H5A 119.5 . . ?
C4 C5 H5A 119.5 . . ?
C5 C6 C7 121.2(3) . . ?
C5 C6 H6A 119.4 . . ?
C7 C6 H6A 119.4 . . ?
C11 C7 C8 117.2(2) . . ?
C11 C7 C6 118.9(3) . . ?
C8 C7 C6 123.9(3) . . ?
C9 C8 C7 119.5(3) . . ?
C9 C8 H8A 120.2 . . ?
C7 C8 H8A 120.2 . . ?
C8 C9 C10 119.4(3) . . ?
C8 C9 H9A 120.3 . . ?
C10 C9 H9A 120.3 . . ?
N2 C10 C9 123.1(3) . . ?
N2 C10 H10A 118.5 . . ?
C9 C10 H10A 118.5 . . ?
N2 C11 C7 122.8(2) . . ?
N2 C11 C12 117.5(2) . . ?
C7 C11 C12 119.7(2) . . ?
N1 C12 C4 122.7(2) . . ?
N1 C12 C11 117.2(2) . . ?
C4 C12 C11 120.1(2) . . ?
N3 C13 C14 123.2(3) . . ?
N3 C13 H13A 118.4 . . ?
C14 C13 H13A 118.4 . . ?
C15 C14 C13 119.2(3) . . ?
C15 C14 H14A 120.4 . . ?
C13 C14 H14A 120.4 . . ?
C14 C15 C16 119.7(3) . . ?
C14 C15 H15A 120.1 . . ?
C16 C15 H15A 120.1 . . ?
C15 C16 C24 117.3(2) . . ?
C15 C16 C17 123.7(3) . . ?
C24 C16 C17 118.9(2) . . ?
C18 C17 C16 121.4(3) . . ?
C18 C17 H17A 119.3 . . ?
C16 C17 H17A 119.3 . . ?
C17 C18 C19 121.0(3) . . ?
C17 C18 H18A 119.5 . . ?
C19 C18 H18A 119.5 . . ?
C20 C19 C23 116.8(2) . . ?
C20 C19 C18 124.1(3) . . ?
C23 C19 C18 119.1(2) . . ?
C21 C20 C19 120.7(3) . . ?
C21 C20 H20A 119.7 . . ?
C19 C20 H20A 119.7 . . ?
C20 C21 C22 118.6(3) . . ?
C20 C21 H21A 120.7 . . ?
C22 C21 H21A 120.7 . . ?
N4 C22 C21 123.0(3) . . ?
N4 C22 H22A 118.5 . . ?
C21 C22 H22A 118.5 . . ?
N4 C23 C19 122.8(2) . . ?
N4 C23 C24 117.5(2) . . ?
C19 C23 C24 119.7(2) . . ?
N3 C24 C16 122.9(2) . . ?
N3 C24 C23 117.4(2) . . ?
C16 C24 C23 119.7(2) . . ?
N5 C25 C26 123.4(3) . . ?
N5 C25 H25A 118.3 . . ?
C26 C25 H25A 118.3 . . ?
C27 C26 C25 118.9(2) . . ?
C27 C26 H26A 120.6 . . ?
C25 C26 H26A 120.6 . . ?
C26 C27 C28 120.1(2) . . ?
C26 C27 H27A 120 . . ?
C28 C27 H27A 120 . . ?
C27 C28 C36 117.5(2) . . ?
C27 C28 C29 123.9(2) . . ?
C36 C28 C29 118.6(2) . . ?
C30 C29 C28 121.7(2) . . ?
C30 C29 H29A 119.1 . . ?
C28 C29 H29A 119.1 . . ?
C29 C30 C31 120.9(2) . . ?
C29 C30 H30A 119.6 . . ?
C31 C30 H30A 119.6 . . ?
C32 C31 C35 117.4(2) . . ?
C32 C31 C30 123.8(2) . . ?
C35 C31 C30 118.8(2) . . ?
C33 C32 C31 119.6(2) . . ?
C33 C32 H32A 120.2 . . ?
C31 C32 H32A 120.2 . . ?
C32 C33 C34 119.4(2) . . ?
C32 C33 H33A 120.3 . . ?
C34 C33 H33A 120.3 . . ?
N6 C34 C33 123.0(2) . . ?
N6 C34 H34A 118.5 . . ?
C33 C34 H34A 118.5 . . ?
N6 C35 C31 122.8(2) . . ?
N6 C35 C36 117.0(2) . . ?
C31 C35 C36 120.2(2) . . ?
N5 C36 C28 122.4(2) . . ?
N5 C36 C35 117.8(2) . . ?
C28 C36 C35 119.8(2) . . ?

loop_
_geom_bond_atom_site_label_1
_geom_bond_atom_site_label_2
_geom_bond_distance
_geom_bond_site_symmetry_2
_geom_bond_publ_flag
Y1 O102 2.373(16) . ?
Y1 O13 2.379(2) . ?
Y1 O10 2.378(10) . ?
Y1 O4 2.4008(18) . ?
Y1 O8 2.4155(18) . ?
Y1 O1 2.432(2) . ?
Y1 O7 2.4321(19) . ?
Y1 O2 2.456(2) . ?
Y1 O11 2.458(6) . ?
Y1 O14 2.462(2) . ?
Y1 O112 2.465(14) . ?
Y1 O5 2.5409(19) . ?
Co1 N6 2.118(2) . ?
Co1 N5 2.124(2) . ?
Co1 N1 2.126(2) . ?
Co1 N4 2.131(2) . ?
Co1 N2 2.143(2) . ?
Co1 N3 2.153(2) . ?
O1 N7 1.266(3) . ?
O2 N7 1.264(3) . ?
O3 N7 1.219(3) . ?
O4 N8 1.271(3) . ?
O5 N8 1.251(3) . ?
O6 N8 1.219(3) . ?
O7 N9 1.258(3) . ?
O8 N9 1.280(3) . ?
O9 N9 1.223(3) . ?
O10 N10 1.312(7) . ?
O11 N10 1.244(6) . ?
O12 N10 1.204(5) . ?
O102 N102 1.295(11) . ?
O112 N102 1.241(11) . ?
O122 N102 1.221(11) . ?
O13 N11 1.254(3) . ?
O14 N11 1.264(3) . ?
O15 N11 1.214(3) . ?
N1 C1 1.322(3) . ?
N1 C12 1.369(3) . ?
N2 C10 1.327(3) . ?
N2 C11 1.358(3) . ?
N3 C13 1.333(3) . ?
N3 C24 1.364(3) . ?
N4 C22 1.330(3) . ?
N4 C23 1.360(3) . ?
N5 C25 1.327(3) . ?
N5 C36 1.364(3) . ?
N6 C34 1.329(3) . ?
N6 C35 1.364(3) . ?
C1 C2 1.402(4) . ?
C1 H1A 0.95 . ?
C2 C3 1.364(4) . ?
C2 H2A 0.95 . ?
C3 C4 1.406(4) . ?
C3 H3A 0.95 . ?
C4 C12 1.399(3) . ?
C4 C5 1.437(4) . ?
C5 C6 1.350(4) . ?
C5 H5A 0.95 . ?
C6 C7 1.430(4) . ?
C6 H6A 0.95 . ?
C7 C11 1.408(4) . ?
C7 C8 1.409(4) . ?
C8 C9 1.362(4) . ?
C8 H8A 0.95 . ?
C9 C10 1.397(4) . ?
C9 H9A 0.95 . ?
C10 H10A 0.95 . ?
C11 C12 1.435(4) . ?
C13 C14 1.395(4) . ?
C13 H13A 0.95 . ?
C14 C15 1.370(4) . ?
C14 H14A 0.95 . ?
C15 C16 1.403(4) . ?
C15 H15A 0.95 . ?
C16 C24 1.407(4) . ?
C16 C17 1.430(4) . ?
C17 C18 1.348(4) . ?
C17 H17A 0.95 . ?
C18 C19 1.430(4) . ?
C18 H18A 0.95 . ?
C19 C20 1.402(4) . ?
C19 C23 1.407(3) . ?
C20 C21 1.361(4) . ?
C20 H20A 0.95 . ?
C21 C22 1.401(4) . ?
C21 H21A 0.95 . ?
C22 H22A 0.95 . ?
C23 C24 1.436(3) . ?
C25 C26 1.399(4) . ?
C25 H25A 0.95 . ?
C26 C27 1.359(4) . ?
C26 H26A 0.95 . ?
C27 C28 1.401(4) . ?
C27 H27A 0.95 . ?
C28 C36 1.409(3) . ?
C28 C29 1.430(4) . ?
C29 C30 1.350(4) . ?
C29 H29A 0.95 . ?
C30 C31 1.431(4) . ?
C30 H30A 0.95 . ?
C31 C32 1.404(4) . ?
C31 C35 1.405(3) . ?
C32 C33 1.365(4) . ?
C32 H32A 0.95 . ?
C33 C34 1.398(4) . ?
C33 H33A 0.95 . ?
C34 H34A 0.95 . ?
C35 C36 1.429(3) . ?
